data_4305478
loop_
_publ_author_name
'Laurence Carlton'
'Lebohang V. Mokoena'
'Manuel A. Fernandes'

_publ_contact_author_address
;Molecular Sciences Institute
School of Chemistry
University of the Witwatersrand
PO Wits 2050
Johannesburg
South Africa
;
_publ_contact_author_email laurence.carlton@wits.ac.za
_publ_contact_author_fax 'Int +27 11 7176749'
_publ_contact_author_name 'Laurence Carlton'
_publ_contact_author_phone 'Int +27 11 7176727'
_publ_section_title
;
Influence of Ligand Polarizability on the Reversible Binding of
O2 by trans-[Rh(X)(XNC)(PPh3)2] (X = Cl, Br, SC6F5, C2Ph; XNC = Xylyl
Isocyanide). Structures and a Kinetic Study
;
_journal_name_full 'Inorganic Chemistry'
_journal_page_first 8696
_journal_page_last 8703
_journal_paper_doi 10.1021/ic800478g
_journal_volume 47
_journal_year 2008
_chemical_formula_moiety 'C45 H39 Br N P2 Rh, C H2 Cl2'
_chemical_formula_sum 'C46 H41 Br Cl2 N P2 Rh'
_chemical_formula_weight 923.46
_chemical_name_systematic
;
 ?
;
_space_group_IT_number 11
_symmetry_cell_setting monoclinic
_symmetry_space_group_name_Hall '-P 2yb'
_symmetry_space_group_name_H-M 'P 1 21/m 1'
_atom_sites_solution_hydrogens geom
_atom_sites_solution_primary direct
_atom_sites_solution_secondary difmap
_audit_creation_method SHELXL-97
_cell_angle_alpha 90.00
_cell_angle_beta 91.262(4)
_cell_angle_gamma 90.00
_cell_formula_units_Z 2
_cell_length_a 12.1403(10)
_cell_length_b 12.9180(10)
_cell_length_c 12.3376(9)
_cell_measurement_reflns_used 872
_cell_measurement_temperature 173(2)
_cell_measurement_theta_max 28.14
_cell_measurement_theta_min 2.86
_cell_volume 1934.4(3)
_computing_cell_refinement 'Bruker SMART'
_computing_data_collection 'Bruker SMART'
_computing_data_reduction 'Bruker SHELXTL'
_computing_molecular_graphics 'Bruker SHELXTL'
_computing_publication_material 'Bruker SHELXTL'
_computing_structure_refinement 'SHELXL-97 (Sheldrick, 1997)'
_computing_structure_solution 'Bruker SHELXTL'
_diffrn_ambient_temperature 173(2)
_diffrn_measured_fraction_theta_full 0.996
_diffrn_measured_fraction_theta_max 0.996
_diffrn_measurement_device_type 'CCD area detector'
_diffrn_measurement_method 'phi and omega scans'
_diffrn_radiation_monochromator graphite
_diffrn_radiation_source 'fine-focus sealed tube'
_diffrn_radiation_type MoK\a
_diffrn_radiation_wavelength 0.71073
_diffrn_reflns_av_R_equivalents 0.0520
_diffrn_reflns_av_sigmaI/netI 0.0566
_diffrn_reflns_limit_h_max 16
_diffrn_reflns_limit_h_min -15
_diffrn_reflns_limit_k_max 17
_diffrn_reflns_limit_k_min -17
_diffrn_reflns_limit_l_max 16
_diffrn_reflns_limit_l_min -14
_diffrn_reflns_number 10584
_diffrn_reflns_theta_full 28.27
_diffrn_reflns_theta_max 28.27
_diffrn_reflns_theta_min 2.28
_exptl_absorpt_coefficient_mu 1.731
_exptl_absorpt_correction_T_max 0.9481
_exptl_absorpt_correction_T_min 0.6741
_exptl_absorpt_correction_type integration
_exptl_absorpt_process_details
;
Absorption corrections carried out using XPREP
;
_exptl_crystal_colour yellow
_exptl_crystal_density_diffrn 1.585
_exptl_crystal_density_method 'not measured'
_exptl_crystal_description plate
_exptl_crystal_F_000 936
_exptl_crystal_size_max 0.26
_exptl_crystal_size_mid 0.24
_exptl_crystal_size_min 0.03
_refine_diff_density_max 3.598
_refine_diff_density_min -2.449
_refine_diff_density_rms 0.176
_refine_ls_extinction_method none
_refine_ls_goodness_of_fit_ref 1.083
_refine_ls_hydrogen_treatment constr
_refine_ls_matrix_type full
_refine_ls_number_parameters 261
_refine_ls_number_reflns 4986
_refine_ls_number_restraints 3
_refine_ls_restrained_S_all 1.083
_refine_ls_R_factor_all 0.0785
_refine_ls_R_factor_gt 0.0557
_refine_ls_shift/su_max 0.004
_refine_ls_shift/su_mean 0.000
_refine_ls_structure_factor_coef Fsqd
_refine_ls_weighting_details 'calc w=1/[\s^2^(Fo^2^)+(0.0752P)^2^+10.4249P] where P=(Fo^2^+2Fc^2^)/3'
_refine_ls_weighting_scheme calc
_refine_ls_wR_factor_gt 0.1579
_refine_ls_wR_factor_ref 0.1697
_reflns_number_gt 3772
_reflns_number_total 4986
_reflns_threshold_expression >2sigma(I)
_cod_data_source_file ic800478g_si_001_2.cif
_cod_data_source_block Compound2
_cod_depositor_comments
;
The following automatic conversions were performed:
'_symmetry_cell_setting' value 'Monoclinic' changed to 'monoclinic'
according to '/home/saulius/struct/CIF-dictionaries/cif_core.dic'
dictionary named 'cif_core.dic' version 2.4.1 from 2010-06-29.

Automatic conversion script
Id: cif_fix_enum 1527 2010-12-29 10:47:43Z saulius 
;
_cod_database_code 4305478

loop_
_symmetry_equiv_pos_as_xyz
'x, y, z'
'-x, y+1/2, -z'
'-x, -y, -z'
'x, -y-1/2, z'

loop_
_atom_site_label
_atom_site_type_symbol
_atom_site_fract_x
_atom_site_fract_y
_atom_site_fract_z
_atom_site_U_iso_or_equiv
_atom_site_adp_type
_atom_site_occupancy
_atom_site_symmetry_multiplicity
_atom_site_calc_flag
_atom_site_refinement_flags
_atom_site_disorder_assembly
_atom_site_disorder_group
Rh Rh 0.56351(4) 0.2500 0.80148(4) 0.01479(15) Uani 1 2 d S . .
Br Br 0.62061(6) 0.2500 0.60637(5) 0.02255(19) Uani 1 2 d S . .
N N 0.4946(5) 0.2500 1.0360(5) 0.0218(13) Uani 1 2 d S . .
P1 P 0.37656(14) 0.2500 0.75164(13) 0.0143(3) Uani 1 2 d S . .
P2 P 0.74653(14) 0.2500 0.86375(13) 0.0166(4) Uani 1 2 d S . .
C1 C 0.5216(6) 0.2500 0.9457(6) 0.0191(14) Uani 1 2 d S . .
C2 C 0.4614(6) 0.2500 1.1442(5) 0.0198(14) Uani 1 2 d S . .
C3 C 0.4462(4) 0.3454(4) 1.1954(4) 0.0231(10) Uani 1 1 d . . .
C4 C 0.4135(5) 0.3427(5) 1.3033(4) 0.0295(12) Uani 1 1 d . . .
H4 H 0.4017 0.4060 1.3405 0.035 Uiso 1 1 calc R . .
C5 C 0.3977(7) 0.2500 1.3573(6) 0.0332(19) Uani 1 2 d S . .
H5 H 0.3763 0.2500 1.4309 0.040 Uiso 1 2 calc SR . .
C6 C 0.4645(5) 0.4460(5) 1.1354(5) 0.0324(13) Uani 1 1 d . . .
H6A H 0.4578 0.5042 1.1858 0.049 Uiso 1 1 calc R . .
H6B H 0.4092 0.4529 1.0768 0.049 Uiso 1 1 calc R . .
H6C H 0.5383 0.4460 1.1048 0.049 Uiso 1 1 calc R . .
C11 C 0.3251(4) 0.3619(4) 0.6730(4) 0.0181(9) Uani 1 1 d . . .
C12 C 0.3992(4) 0.4306(4) 0.6279(4) 0.0229(10) Uani 1 1 d . . .
H12 H 0.4761 0.4197 0.6388 0.027 Uiso 1 1 calc R . .
C13 C 0.3626(5) 0.5150(4) 0.5670(4) 0.0276(12) Uani 1 1 d . . .
H13 H 0.4142 0.5621 0.5379 0.033 Uiso 1 1 calc R . .
C14 C 0.2511(5) 0.5303(4) 0.5489(4) 0.0275(12) Uani 1 1 d . . .
H14 H 0.2261 0.5867 0.5056 0.033 Uiso 1 1 calc R . .
C15 C 0.1757(5) 0.4632(5) 0.5940(5) 0.0303(12) Uani 1 1 d . . .
H15 H 0.0990 0.4743 0.5819 0.036 Uiso 1 1 calc R . .
C16 C 0.2114(5) 0.3800(4) 0.6568(4) 0.0271(11) Uani 1 1 d . . .
H16 H 0.1592 0.3353 0.6889 0.032 Uiso 1 1 calc R . .
C21 C 0.2873(5) 0.2500 0.8690(5) 0.0163(13) Uani 1 2 d S . .
C22 C 0.2589(4) 0.3427(4) 0.9192(4) 0.0226(10) Uani 1 1 d . . .
H22 H 0.2774 0.4066 0.8862 0.027 Uiso 1 1 calc R . .
C23 C 0.2036(5) 0.3427(4) 1.0173(4) 0.0259(11) Uani 1 1 d . . .
H23 H 0.1847 0.4064 1.0505 0.031 Uiso 1 1 calc R . .
C24 C 0.1763(7) 0.2500 1.0663(6) 0.0274(17) Uani 1 2 d S . .
H24 H 0.1390 0.2500 1.1331 0.033 Uiso 1 2 calc SR . .
C31 C 0.8304(4) 0.3628(4) 0.8270(4) 0.0189(10) Uani 1 1 d . . .
C32 C 0.7899(5) 0.4335(4) 0.7504(4) 0.0244(11) Uani 1 1 d . . .
H32 H 0.7195 0.4225 0.7173 0.029 Uiso 1 1 calc R . .
C33 C 0.8515(5) 0.5198(5) 0.7220(4) 0.0301(12) Uani 1 1 d . . .
H33 H 0.8230 0.5670 0.6694 0.036 Uiso 1 1 calc R . .
C34 C 0.9524(5) 0.5371(5) 0.7692(5) 0.0286(12) Uani 1 1 d . . .
H34 H 0.9945 0.5958 0.7491 0.034 Uiso 1 1 calc R . .
C35 C 0.9933(5) 0.4686(5) 0.8465(5) 0.0333(13) Uani 1 1 d . . .
H35 H 1.0633 0.4810 0.8800 0.040 Uiso 1 1 calc R . .
C36 C 0.9334(4) 0.3827(5) 0.8754(5) 0.0303(12) Uani 1 1 d . . .
H36 H 0.9624 0.3366 0.9287 0.036 Uiso 1 1 calc R . .
C41 C 0.7605(6) 0.2500 1.0123(5) 0.0191(14) Uani 1 2 d S . .
C42 C 0.7572(5) 0.3428(4) 1.0702(4) 0.0256(11) Uani 1 1 d . . .
H42 H 0.7589 0.4069 1.0325 0.031 Uiso 1 1 calc R . .
C43 C 0.7515(5) 0.3423(5) 1.1826(4) 0.0327(13) Uani 1 1 d . . .
H43 H 0.7498 0.4060 1.2210 0.039 Uiso 1 1 calc R . .
C44 C 0.7482(7) 0.2500 1.2388(6) 0.0313(18) Uani 1 2 d S . .
H44 H 0.7437 0.2500 1.3156 0.038 Uiso 1 2 calc SR . .
C51 C 1.0284(12) 0.709(2) 0.5390(11) 0.143(13) Uiso 0.50 1 d PD . .
H51A H 1.0291 0.6321 0.5396 0.172 Uiso 0.50 1 calc PR . .
H51B H 1.0885 0.7326 0.5884 0.172 Uiso 0.50 1 calc PR . .
Cl1 Cl 0.9051(10) 0.7500 0.5899(10) 0.239(5) Uani 1 2 d SD . .
Cl2 Cl 1.0566(9) 0.7500 0.4100(9) 0.230(5) Uani 1 2 d SD . .

loop_
_atom_site_aniso_label
_atom_site_aniso_U_11
_atom_site_aniso_U_22
_atom_site_aniso_U_33
_atom_site_aniso_U_23
_atom_site_aniso_U_13
_atom_site_aniso_U_12
Rh 0.0157(3) 0.0177(3) 0.0110(2) 0.000 0.00070(17) 0.000
Br 0.0271(4) 0.0253(4) 0.0154(3) 0.000 0.0030(3) 0.000
N 0.017(3) 0.033(4) 0.015(3) 0.000 -0.001(2) 0.000
P1 0.0156(8) 0.0154(8) 0.0119(7) 0.000 0.0008(6) 0.000
P2 0.0155(8) 0.0198(9) 0.0146(7) 0.000 0.0003(6) 0.000
C1 0.016(3) 0.020(3) 0.021(3) 0.000 -0.004(3) 0.000
C2 0.017(3) 0.032(4) 0.011(3) 0.000 0.000(2) 0.000
C3 0.020(2) 0.032(3) 0.018(2) 0.000(2) -0.0017(18) -0.003(2)
C4 0.033(3) 0.034(3) 0.021(2) -0.008(2) 0.005(2) 0.004(3)
C5 0.036(5) 0.045(5) 0.019(4) 0.000 0.008(3) 0.000
C6 0.038(3) 0.030(3) 0.030(3) 0.000(2) -0.001(2) -0.003(3)
C11 0.020(2) 0.020(2) 0.014(2) -0.0010(18) 0.0004(17) 0.0007(19)
C12 0.024(3) 0.023(3) 0.022(2) 0.004(2) 0.0040(19) 0.001(2)
C13 0.033(3) 0.025(3) 0.025(2) 0.007(2) 0.009(2) 0.003(2)
C14 0.040(3) 0.025(3) 0.017(2) 0.004(2) -0.002(2) 0.007(2)
C15 0.028(3) 0.034(3) 0.029(3) 0.003(2) -0.007(2) 0.007(2)
C16 0.025(3) 0.027(3) 0.029(3) 0.005(2) -0.001(2) -0.001(2)
C21 0.012(3) 0.020(3) 0.016(3) 0.000 -0.002(2) 0.000
C22 0.023(2) 0.023(3) 0.022(2) -0.0010(19) 0.0044(19) 0.001(2)
C23 0.029(3) 0.029(3) 0.020(2) -0.005(2) 0.006(2) 0.008(2)
C24 0.026(4) 0.040(5) 0.017(3) 0.000 0.007(3) 0.000
C31 0.016(2) 0.023(2) 0.018(2) -0.0015(18) 0.0020(17) -0.0018(19)
C32 0.027(3) 0.024(3) 0.021(2) 0.000(2) -0.003(2) -0.002(2)
C33 0.039(3) 0.029(3) 0.023(2) 0.003(2) -0.002(2) -0.006(3)
C34 0.027(3) 0.026(3) 0.032(3) -0.002(2) 0.009(2) -0.006(2)
C35 0.023(3) 0.032(3) 0.045(3) 0.000(3) 0.000(2) -0.004(2)
C36 0.020(3) 0.036(3) 0.035(3) 0.008(2) -0.005(2) -0.004(2)
C41 0.018(3) 0.022(4) 0.018(3) 0.000 -0.003(2) 0.000
C42 0.031(3) 0.024(3) 0.021(2) -0.001(2) -0.001(2) -0.003(2)
C43 0.042(3) 0.036(3) 0.020(2) -0.010(2) -0.003(2) -0.002(3)
C44 0.035(4) 0.044(5) 0.015(3) 0.000 -0.005(3) 0.000
Cl1 0.334(15) 0.146(7) 0.241(11) 0.000 0.112(11) 0.000
Cl2 0.192(9) 0.328(15) 0.172(8) 0.000 0.024(7) 0.000

loop_
_atom_type_symbol
_atom_type_description
_atom_type_scat_dispersion_real
_atom_type_scat_dispersion_imag
_atom_type_scat_source
C C 0.0033 0.0016 'International Tables Vol C Tables 4.2.6.8 and 6.1.1.4'
H H 0.0000 0.0000 'International Tables Vol C Tables 4.2.6.8 and 6.1.1.4'
N N 0.0061 0.0033 'International Tables Vol C Tables 4.2.6.8 and 6.1.1.4'
P P 0.1023 0.0942 'International Tables Vol C Tables 4.2.6.8 and 6.1.1.4'
Br Br -0.2901 2.4595 'International Tables Vol C Tables 4.2.6.8 and 6.1.1.4'
Rh Rh -1.1178 0.9187 'International Tables Vol C Tables 4.2.6.8 and 6.1.1.4'
Cl Cl 0.1484 0.1585 'International Tables Vol C Tables 4.2.6.8 and 6.1.1.4'

loop_
_geom_angle_atom_site_label_1
_geom_angle_atom_site_label_2
_geom_angle_atom_site_label_3
_geom_angle
_geom_angle_site_symmetry_1
_geom_angle_site_symmetry_3
_geom_angle_publ_flag
C1 Rh P2 87.9(2) . . ?
C1 Rh P1 88.1(2) . . ?
P2 Rh P1 176.04(6) . . ?
C1 Rh Br 179.9(2) . . ?
P2 Rh Br 91.98(5) . . ?
P1 Rh Br 91.98(5) . . ?
C1 N C2 179.6(7) . . ?
C21 P1 C11 102.6(2) . 4_565 ?
C21 P1 C11 102.6(2) . . ?
C11 P1 C11 103.4(3) 4_565 . ?
C21 P1 Rh 112.4(2) . . ?
C11 P1 Rh 117.03(16) 4_565 . ?
C11 P1 Rh 117.03(16) . . ?
C41 P2 C31 101.9(2) . . ?
C41 P2 C31 101.9(2) . 4_565 ?
C31 P2 C31 104.7(3) . 4_565 ?
C41 P2 Rh 113.3(2) . . ?
C31 P2 Rh 116.53(17) . . ?
C31 P2 Rh 116.53(17) 4_565 . ?
N C1 Rh 179.6(6) . . ?
C3 C2 C3 123.5(6) . 4_565 ?
C3 C2 N 118.2(3) . . ?
C3 C2 N 118.2(3) 4_565 . ?
C4 C3 C2 116.8(5) . . ?
C4 C3 C6 122.3(5) . . ?
C2 C3 C6 120.9(5) . . ?
C5 C4 C3 121.6(6) . . ?
C5 C4 H4 119.2 . . ?
C3 C4 H4 119.2 . . ?
C4 C5 C4 119.6(7) 4_565 . ?
C4 C5 H5 120.2 4_565 . ?
C4 C5 H5 120.2 . . ?
C3 C6 H6A 109.5 . . ?
C3 C6 H6B 109.5 . . ?
H6A C6 H6B 109.5 . . ?
C3 C6 H6C 109.5 . . ?
H6A C6 H6C 109.5 . . ?
H6B C6 H6C 109.5 . . ?
C12 C11 C16 118.6(5) . . ?
C12 C11 P1 119.8(4) . . ?
C16 C11 P1 121.6(4) . . ?
C11 C12 C13 121.0(5) . . ?
C11 C12 H12 119.5 . . ?
C13 C12 H12 119.5 . . ?
C14 C13 C12 120.0(5) . . ?
C14 C13 H13 120.0 . . ?
C12 C13 H13 120.0 . . ?
C13 C14 C15 120.0(5) . . ?
C13 C14 H14 120.0 . . ?
C15 C14 H14 120.0 . . ?
C14 C15 C16 120.5(5) . . ?
C14 C15 H15 119.8 . . ?
C16 C15 H15 119.8 . . ?
C15 C16 C11 120.0(5) . . ?
C15 C16 H16 120.0 . . ?
C11 C16 H16 120.0 . . ?
C22 C21 C22 118.3(6) . 4_565 ?
C22 C21 P1 120.5(3) . . ?
C22 C21 P1 120.5(3) 4_565 . ?
C21 C22 C23 120.8(5) . . ?
C21 C22 H22 119.6 . . ?
C23 C22 H22 119.6 . . ?
C24 C23 C22 120.2(5) . . ?
C24 C23 H23 119.9 . . ?
C22 C23 H23 119.9 . . ?
C23 C24 C23 119.7(6) . 4_565 ?
C23 C24 H24 120.2 . . ?
C23 C24 H24 120.2 4_565 . ?
C32 C31 C36 117.9(5) . . ?
C32 C31 P2 119.7(4) . . ?
C36 C31 P2 122.4(4) . . ?
C33 C32 C31 120.8(5) . . ?
C33 C32 H32 119.6 . . ?
C31 C32 H32 119.6 . . ?
C34 C33 C32 120.4(5) . . ?
C34 C33 H33 119.8 . . ?
C32 C33 H33 119.8 . . ?
C33 C34 C35 119.7(5) . . ?
C33 C34 H34 120.2 . . ?
C35 C34 H34 120.2 . . ?
C36 C35 C34 120.6(6) . . ?
C36 C35 H35 119.7 . . ?
C34 C35 H35 119.7 . . ?
C35 C36 C31 120.7(5) . . ?
C35 C36 H36 119.6 . . ?
C31 C36 H36 119.6 . . ?
C42 C41 C42 118.3(6) . 4_565 ?
C42 C41 P2 120.5(3) . . ?
C42 C41 P2 120.5(3) 4_565 . ?
C43 C42 C41 120.6(5) . . ?
C43 C42 H42 119.7 . . ?
C41 C42 H42 119.7 . . ?
C44 C43 C42 120.5(6) . . ?
C44 C43 H43 119.7 . . ?
C42 C43 H43 119.7 . . ?
C43 C44 C43 119.5(7) 4_565 . ?
C43 C44 H44 120.3 4_565 . ?
C43 C44 H44 120.3 . . ?
Cl1 C51 Cl2 115.7(8) . . ?
Cl1 C51 H51A 108.3 . . ?
Cl2 C51 H51A 108.3 . . ?
Cl1 C51 H51B 108.3 . . ?
Cl2 C51 H51B 108.3 . . ?
H51A C51 H51B 107.4 . . ?

loop_
_geom_bond_atom_site_label_1
_geom_bond_atom_site_label_2
_geom_bond_distance
_geom_bond_site_symmetry_2
_geom_bond_publ_flag
Rh C1 1.861(7) . ?
Rh P2 2.3349(18) . ?
Rh P1 2.3384(18) . ?
Rh Br 2.5196(8) . ?
N C1 1.168(9) . ?
N C2 1.403(8) . ?
P1 C21 1.828(7) . ?
P1 C11 1.842(5) 4_565 ?
P1 C11 1.842(5) . ?
P2 C41 1.837(7) . ?
P2 C31 1.840(5) . ?
P2 C31 1.840(5) 4_565 ?
C2 C3 1.399(6) . ?
C2 C3 1.399(6) 4_565 ?
C3 C4 1.398(7) . ?
C3 C6 1.514(8) . ?
C4 C5 1.386(7) . ?
C4 H4 0.9500 . ?
C5 C4 1.386(7) 4_565 ?
C5 H5 0.9500 . ?
C6 H6A 0.9800 . ?
C6 H6B 0.9800 . ?
C6 H6C 0.9800 . ?
C11 C12 1.389(7) . ?
C11 C16 1.410(7) . ?
C12 C13 1.392(7) . ?
C12 H12 0.9500 . ?
C13 C14 1.381(8) . ?
C13 H13 0.9500 . ?
C14 C15 1.386(8) . ?
C14 H14 0.9500 . ?
C15 C16 1.389(8) . ?
C15 H15 0.9500 . ?
C16 H16 0.9500 . ?
C21 C22 1.394(6) . ?
C21 C22 1.394(6) 4_565 ?
C22 C23 1.397(7) . ?
C22 H22 0.9500 . ?
C23 C24 1.384(7) . ?
C23 H23 0.9500 . ?
C24 C23 1.384(7) 4_565 ?
C24 H24 0.9500 . ?
C31 C32 1.395(7) . ?
C31 C36 1.397(7) . ?
C32 C33 1.392(8) . ?
C32 H32 0.9500 . ?
C33 C34 1.363(8) . ?
C33 H33 0.9500 . ?
C34 C35 1.385(9) . ?
C34 H34 0.9500 . ?
C35 C36 1.378(8) . ?
C35 H35 0.9500 . ?
C36 H36 0.9500 . ?
C41 C42 1.397(6) . ?
C41 C42 1.397(6) 4_565 ?
C42 C43 1.389(7) . ?
C42 H42 0.9500 . ?
C43 C44 1.381(7) . ?
C43 H43 0.9500 . ?
C44 C43 1.381(7) 4_565 ?
C44 H44 0.9500 . ?
C51 Cl1 1.7201(8) . ?
C51 Cl2 1.7201(8) . ?
C51 H51A 0.9900 . ?
C51 H51B 0.9900 . ?
Cl1 C51 1.7201(9) 4_575 ?
Cl2 C51 1.7201(8) 4_575 ?

loop_
_geom_torsion_atom_site_label_1
_geom_torsion_atom_site_label_2
_geom_torsion_atom_site_label_3
_geom_torsion_atom_site_label_4
_geom_torsion
_geom_torsion_site_symmetry_1
_geom_torsion_site_symmetry_2
_geom_torsion_site_symmetry_3
_geom_torsion_site_symmetry_4
_geom_torsion_publ_flag
C1 Rh P1 C21 0.0 . . . . ?
Br Rh P1 C21 180.0 . . . . ?
C1 Rh P1 C11 -118.28(17) . . . 4_565 ?
Br Rh P1 C11 61.72(17) . . . 4_565 ?
C1 Rh P1 C11 118.28(17) . . . . ?
Br Rh P1 C11 -61.72(17) . . . . ?
C1 Rh P2 C41 0.000(1) . . . . ?
Br Rh P2 C41 180.000(1) . . . . ?
C1 Rh P2 C31 -117.76(18) . . . . ?
Br Rh P2 C31 62.24(18) . . . . ?
C1 Rh P2 C31 117.76(18) . . . 4_565 ?
Br Rh P2 C31 -62.24(18) . . . 4_565 ?
C3 C2 C3 C4 -0.5(10) 4_565 . . . ?
N C2 C3 C4 -179.8(6) . . . . ?
C3 C2 C3 C6 179.7(5) 4_565 . . . ?
N C2 C3 C6 0.4(9) . . . . ?
C2 C3 C4 C5 0.6(9) . . . . ?
C6 C3 C4 C5 -179.6(6) . . . . ?
C3 C4 C5 C4 -0.7(13) . . . 4_565 ?
C21 P1 C11 C12 136.1(4) . . . . ?
C11 P1 C11 C12 -117.6(4) 4_565 . . . ?
Rh P1 C11 C12 12.6(5) . . . . ?
C21 P1 C11 C16 -44.0(5) . . . . ?
C11 P1 C11 C16 62.3(5) 4_565 . . . ?
Rh P1 C11 C16 -167.5(4) . . . . ?
C16 C11 C12 C13 -0.7(8) . . . . ?
P1 C11 C12 C13 179.2(4) . . . . ?
C11 C12 C13 C14 -1.3(8) . . . . ?
C12 C13 C14 C15 1.9(8) . . . . ?
C13 C14 C15 C16 -0.5(9) . . . . ?
C14 C15 C16 C11 -1.5(9) . . . . ?
C12 C11 C16 C15 2.0(8) . . . . ?
P1 C11 C16 C15 -177.8(4) . . . . ?
C11 P1 C21 C22 -147.9(5) 4_565 . . . ?
C11 P1 C21 C22 -41.0(6) . . . . ?
Rh P1 C21 C22 85.5(5) . . . . ?
C11 P1 C21 C22 41.0(6) 4_565 . . 4_565 ?
C11 P1 C21 C22 147.9(5) . . . 4_565 ?
Rh P1 C21 C22 -85.5(5) . . . 4_565 ?
C22 C21 C22 C23 0.2(10) 4_565 . . . ?
P1 C21 C22 C23 -171.1(4) . . . . ?
C21 C22 C23 C24 0.1(9) . . . . ?
C22 C23 C24 C23 -0.3(11) . . . 4_565 ?
C41 P2 C31 C32 -134.6(4) . . . . ?
C31 P2 C31 C32 119.5(4) 4_565 . . . ?
Rh P2 C31 C32 -10.8(5) . . . . ?
C41 P2 C31 C36 43.5(5) . . . . ?
C31 P2 C31 C36 -62.4(5) 4_565 . . . ?
Rh P2 C31 C36 167.3(4) . . . . ?
C36 C31 C32 C33 1.3(8) . . . . ?
P2 C31 C32 C33 179.4(4) . . . . ?
C31 C32 C33 C34 -0.4(8) . . . . ?
C32 C33 C34 C35 -0.6(9) . . . . ?
C33 C34 C35 C36 0.7(9) . . . . ?
C34 C35 C36 C31 0.2(9) . . . . ?
C32 C31 C36 C35 -1.2(8) . . . . ?
P2 C31 C36 C35 -179.3(5) . . . . ?
C31 P2 C41 C42 41.0(6) . . . . ?
C31 P2 C41 C42 149.1(5) 4_565 . . . ?
Rh P2 C41 C42 -84.9(5) . . . . ?
C31 P2 C41 C42 -149.1(5) . . . 4_565 ?
C31 P2 C41 C42 -41.0(6) 4_565 . . 4_565 ?
Rh P2 C41 C42 84.9(5) . . . 4_565 ?
C42 C41 C42 C43 0.4(11) 4_565 . . . ?
P2 C41 C42 C43 170.5(5) . . . . ?
C41 C42 C43 C44 -0.4(10) . . . . ?
C42 C43 C44 C43 0.5(13) . . . 4_565 ?
Cl2 C51 Cl1 C51 -58.8(18) . . . 4_575 ?
Cl1 C51 Cl2 C51 58.8(18) . . . 4_575 ?
